data_7111240
loop_
_publ_author_name
'Brechin, Euan K.'
'Cador, Olivier'
'Caneschi, Andrea'
'Cadiou, Cyril'
'Harris, Steven G.'
'Parsons, Simon'
'Vonci, Michele'
'Winpenny, Richard E. P.'

_publ_section_title
;
 Synthetic and magnetic studies of a dodecanuclear cobalt wheel
;
_journal_issue 17
_journal_name_full 'Chemical Communications'
_journal_page_first 1860
_journal_paper_doi 10.1039/b205721m
_journal_year 2002
_chemical_formula_sum 'C144 H208.43 Cl12 Co12 N12 O59.22'
_chemical_formula_weight 4187.69
_chemical_name_systematic
; 
? 
;
_space_group_IT_number 167
_symmetry_cell_setting rhombohedral
_symmetry_space_group_name_Hall '-R 3 2"c'
_symmetry_space_group_name_H-M 'R -3 c :H'
_atom_sites_solution_hydrogens geom
_atom_sites_solution_primary direct
_atom_sites_solution_secondary difmap
_audit_creation_method SHELXL
_cell_angle_alpha 90.00
_cell_angle_beta 90.00
_cell_angle_gamma 120.00
_cell_formula_units_Z 6
_cell_length_a 23.094(3)
_cell_length_b 23.094(3)
_cell_length_c 64.051(18)
_cell_measurement_reflns_used 72
_cell_measurement_temperature 220.0(2)
_cell_measurement_theta_max 13.5
_cell_measurement_theta_min 8
_cell_volume 29584(10)
_computing_structure_refinement 'SHELXL-93 (Sheldrick, 1993)'
_computing_structure_solution 'SHELXS-86 (Sheldrick, 1990)'
_diffrn_ambient_temperature 220.0(2)
_diffrn_measurement_method Omega-2theta
_diffrn_radiation_monochromator graphite
_diffrn_radiation_source 'fine-focus sealed tube'
_diffrn_radiation_type MoK\a
_diffrn_radiation_wavelength 0.71073
_diffrn_reflns_av_R_equivalents 0.0000
_diffrn_reflns_av_sigmaI/netI 0.1448
_diffrn_reflns_limit_h_max 21
_diffrn_reflns_limit_h_min 0
_diffrn_reflns_limit_k_max 21
_diffrn_reflns_limit_k_min 0
_diffrn_reflns_limit_l_max 68
_diffrn_reflns_limit_l_min 0
_diffrn_reflns_number 4321
_diffrn_reflns_theta_max 22.55
_diffrn_reflns_theta_min 2.60
_exptl_absorpt_coefficient_mu 1.221
_exptl_absorpt_correction_T_max 0.789
_exptl_absorpt_correction_T_min 0.730
_exptl_absorpt_correction_type Psi-scans
_exptl_crystal_colour Red
_exptl_crystal_density_diffrn 1.410
_exptl_crystal_description block
_exptl_crystal_F_000 12949
_exptl_crystal_size_max 0.27
_exptl_crystal_size_mid 0.19
_exptl_crystal_size_min 0.13
_refine_diff_density_max 0.563
_refine_diff_density_min -0.685
_refine_diff_density_rms 0.109
_refine_ls_extinction_method none
_refine_ls_goodness_of_fit_all 0.993
_refine_ls_goodness_of_fit_obs 1.188
_refine_ls_matrix_type full
_refine_ls_number_parameters 318
_refine_ls_number_reflns 4320
_refine_ls_number_restraints 70
_refine_ls_restrained_S_all 1.010
_refine_ls_restrained_S_obs 1.175
_refine_ls_R_factor_all 0.1659
_refine_ls_R_factor_obs 0.0895
_refine_ls_shift/esd_max 0.063
_refine_ls_shift/esd_mean 0.009
_refine_ls_structure_factor_coef Fsqd
_refine_ls_weighting_details 'w=1/[\s^2^(Fo^2^)+(0.1131P)^2^+0.0000P] where P=(Fo^2^+2Fc^2^)/3'
_refine_ls_weighting_scheme calc
_refine_ls_wR_factor_all 0.2478
_refine_ls_wR_factor_obs 0.2018
_reflns_number_observed 2182
_reflns_number_total 4321
_reflns_observed_criterion >2sigma(I)
_cod_data_source_file b205721msup1.cif
_cod_data_source_block 12coac_p
_cod_depositor_comments
;
The following automatic conversions were performed:

'_symmetry_cell_setting' value 'Rhombohedral' changed to
'rhombohedral' according to
/home/saulius/struct/CIF-dictionaries/cif_core.dic dictionary named
'cif_core.dic' version 2.4.2 from 2011-04-26.

Automatic conversion script
Id: cif_fix_values 1891 2012-01-12 08:04:46Z andrius 

The following automatic conversions were performed:

'_refine_ls_weighting_scheme' value 'calc
w=1/[\s^2^(Fo^2^)+(0.1131P)^2^+0.0000P] where P=(Fo^2^+2Fc^2^)/3' was
changed to 'calc'. New tag '_refine_ls_weighting_details' was
created. The value of the new tag was set to
'w=1/[\s^2^(Fo^2^)+(0.1131P)^2^+0.0000P] where P=(Fo^2^+2Fc^2^)/3'.

Automatic conversion script
Id: cif_fix_values 3143 2015-03-26 13:38:13Z robertas 
;
_cod_original_cell_volume 29583.9(99)
_cod_original_sg_symbol_H-M R-3c
_cod_database_code 7111240

loop_
_symmetry_equiv_pos_as_xyz
'x, y, z'
'-y, x-y, z'
'-x+y, -x, z'
'y, x, -z+1/2'
'x-y, -y, -z+1/2'
'-x, -x+y, -z+1/2'
'x+2/3, y+1/3, z+1/3'
'-y+2/3, x-y+1/3, z+1/3'
'-x+y+2/3, -x+1/3, z+1/3'
'y+2/3, x+1/3, -z+5/6'
'x-y+2/3, -y+1/3, -z+5/6'
'-x+2/3, -x+y+1/3, -z+5/6'
'x+1/3, y+2/3, z+2/3'
'-y+1/3, x-y+2/3, z+2/3'
'-x+y+1/3, -x+2/3, z+2/3'
'y+1/3, x+2/3, -z+7/6'
'x-y+1/3, -y+2/3, -z+7/6'
'-x+1/3, -x+y+2/3, -z+7/6'
'-x, -y, -z'
'y, -x+y, -z'
'x-y, x, -z'
'-y, -x, z-1/2'
'-x+y, y, z-1/2'
'x, x-y, z-1/2'
'-x+2/3, -y+1/3, -z+1/3'
'y+2/3, -x+y+1/3, -z+1/3'
'x-y+2/3, x+1/3, -z+1/3'
'-y+2/3, -x+1/3, z-1/6'
'-x+y+2/3, y+1/3, z-1/6'
'x+2/3, x-y+1/3, z-1/6'
'-x+1/3, -y+2/3, -z+2/3'
'y+1/3, -x+y+2/3, -z+2/3'
'x-y+1/3, x+2/3, -z+2/3'
'-y+1/3, -x+2/3, z+1/6'
'-x+y+1/3, y+2/3, z+1/6'
'x+1/3, x-y+2/3, z+1/6'

loop_
_atom_site_aniso_label
_atom_site_aniso_U_11
_atom_site_aniso_U_22
_atom_site_aniso_U_33
_atom_site_aniso_U_23
_atom_site_aniso_U_13
_atom_site_aniso_U_12
Co1 0.0316(10) 0.0316(10) 0.0413(10) -0.0021(8) -0.0023(8) 0.0159(8)
Co2 0.0315(9) 0.0302(9) 0.0389(10) 0.0005(8) -0.0006(8) 0.0143(8)
N1R 0.039(6) 0.040(7) 0.048(7) -0.003(5) 0.009(5) 0.017(5)
C21 0.034(7) 0.034(7) 0.045(8) 0.015(6) 0.010(6) 0.017(6)
O1R 0.024(4) 0.040(5) 0.041(5) 0.004(4) 0.009(4) 0.018(4)
C31 0.055(9) 0.057(10) 0.066(9) -0.007(8) 0.012(8) 0.034(8)
C41 0.044(9) 0.053(10) 0.098(12) 0.006(9) 0.021(9) 0.017(8)
C51 0.067(11) 0.075(12) 0.072(11) 0.002(9) 0.042(9) 0.026(10)
C61 0.077(12) 0.061(10) 0.065(10) 0.003(8) 0.026(9) 0.036(9)
Cl1 0.086(3) 0.075(3) 0.110(4) -0.034(3) 0.028(3) 0.026(3)
N2R 0.061(8) 0.037(6) 0.033(6) -0.005(5) 0.002(5) 0.017(6)
C22 0.034(7) 0.041(8) 0.035(7) 0.002(6) 0.004(6) 0.019(6)
O2R 0.023(4) 0.038(5) 0.031(5) 0.000(4) 0.007(3) 0.009(4)
C32 0.075(10) 0.042(8) 0.022(7) 0.005(6) 0.009(6) 0.030(7)
C42 0.075(11) 0.075(11) 0.044(9) 0.013(8) 0.009(8) 0.028(9)
C52 0.083(11) 0.068(11) 0.026(8) -0.002(8) -0.002(8) 0.014(9)
C62 0.099(13) 0.045(9) 0.045(9) 0.001(8) -0.001(9) 0.026(9)
Cl2 0.206(6) 0.057(3) 0.061(3) -0.016(2) 0.014(3) 0.046(3)
O13 0.027(5) 0.040(5) 0.057(6) -0.007(4) 0.005(4) 0.012(4)
O23 0.027(4) 0.033(5) 0.044(5) -0.010(4) 0.002(4) 0.016(4)
C33 0.041(9) 0.031(8) 0.055(9) 0.000(6) -0.003(7) 0.015(7)
C43 0.045(9) 0.072(10) 0.074(10) -0.004(8) 0.004(8) 0.037(8)
O14 0.038(5) 0.034(5) 0.069(6) 0.010(5) 0.004(4) 0.018(4)
O24 0.043(5) 0.039(5) 0.059(6) 0.001(4) -0.006(4) 0.027(5)
C34 0.030(7) 0.035(8) 0.045(8) 0.008(6) -0.008(6) 0.005(6)
C44 0.031(8) 0.081(11) 0.083(10) 0.033(9) 0.035(8) 0.028(8)
O1W 0.026(4) 0.041(5) 0.034(4) -0.006(4) -0.007(4) 0.016(4)
O15 0.044(5) 0.035(5) 0.071(6) -0.005(4) -0.017(5) 0.022(4)
O16 0.136(13) 0.143(13) 0.149(13) 0.007(11) -0.021(11) 0.080(11)

loop_
_atom_site_label
_atom_site_type_symbol
_atom_site_fract_x
_atom_site_fract_y
_atom_site_fract_z
_atom_site_U_iso_or_equiv
_atom_site_thermal_displace_type
_atom_site_occupancy
_atom_site_calc_flag
_atom_site_refinement_flags
_atom_site_disorder_group
Co1 Co 0.18569(8) -0.07431(8) 0.00240(2) 0.0348(5) Uani 1 d . .
Co2 Co 0.30029(8) 0.07445(8) 0.00516(2) 0.0340(5) Uani 1 d . .
N1R N 0.2865(5) -0.0882(5) -0.0314(2) 0.043(3) Uani 1 d . .
C21 C 0.3174(6) -0.0288(6) -0.0221(2) 0.037(3) Uani 1 d . .
O1R O 0.2810(3) -0.0128(4) -0.00994(11) 0.034(2) Uani 1 d . .
C31 C 0.3869(7) 0.0145(7) -0.0241(2) 0.057(4) Uani 1 d . .
H31 H 0.4083(7) 0.0550(7) -0.0167(2) 0.068 Uiso 1 calc R .
C41 C 0.4227(7) -0.0029(7) -0.0370(2) 0.068(4) Uani 1 d . .
H41 H 0.4691(7) 0.0254(7) -0.0383(2) 0.082 Uiso 1 calc R .
C51 C 0.3906(8) -0.0627(8) -0.0484(2) 0.075(5) Uani 1 d . .
H51 H 0.4133(8) -0.0753(8) -0.0578(2) 0.090 Uiso 1 calc R .
C61 C 0.3245(8) -0.1008(7) -0.0446(2) 0.067(4) Uani 1 d . .
Cl1 Cl 0.2805(2) -0.1775(2) -0.05746(7) 0.097(2) Uani 1 d . .
N2R N 0.2389(5) 0.0666(5) 0.0525(2) 0.047(3) Uani 1 d . .
C22 C 0.2208(6) 0.0056(6) 0.0446(2) 0.037(3) Uani 1 d . .
O2R O 0.2249(3) 0.0025(4) 0.02436(11) 0.033(2) Uani 1 d . .
C32 C 0.1999(7) -0.0500(6) 0.0571(2) 0.046(3) Uani 1 d . .
H32 H 0.1885(7) -0.0917(6) 0.0513(2) 0.055 Uiso 1 calc R .
C42 C 0.1962(8) -0.0433(8) 0.0780(2) 0.069(4) Uani 1 d . .
H42 H 0.1809(8) -0.0809(8) 0.0867(2) 0.083 Uiso 1 calc R .
C52 C 0.2151(7) 0.0196(8) 0.0866(2) 0.069(5) Uani 1 d . .
H52 H 0.2134(7) 0.0258(8) 0.1011(2) 0.083 Uiso 1 calc R .
C62 C 0.2361(8) 0.0707(7) 0.0729(2) 0.068(5) Uani 1 d . .
Cl2 Cl 0.2613(3) 0.1504(2) 0.08241(7) 0.117(2) Uani 1 d . .
O13 O -0.0220(4) -0.1719(4) 0.01405(12) 0.044(2) Uani 1 d . .
O23 O 0.0855(4) -0.1429(4) 0.01146(11) 0.034(2) Uani 1 d . .
C33 C 0.0390(6) -0.1334(6) 0.0171(2) 0.044(3) Uani 1 d . .
C43 C 0.0558(6) -0.0682(7) 0.0280(2) 0.060(4) Uani 1 d . .
H43A H 0.1000(6) -0.0335(7) 0.0238(2) 0.091 Uiso 1 d R .
H43B H 0.0548(6) -0.0743(7) 0.0430(2) 0.091 Uiso 1 d R .
H43C H 0.0232(6) -0.0553(7) 0.0241(2) 0.091 Uiso 1 d R .
O14 O 0.3764(4) 0.1417(4) -0.01261(13) 0.047(2) Uani 1 d . .
O24 O 0.3475(4) 0.2190(4) -0.01822(13) 0.045(2) Uani 1 d . .
C34 C 0.3847(6) 0.1951(6) -0.0209(2) 0.041(3) Uani 1 d . .
C44 C 0.4446(6) 0.2312(7) -0.0352(2) 0.065(4) Uani 1 d . .
H44A H 0.4380(6) 0.2042(7) -0.0475(2) 0.097 Uiso 1 d R .
H44B H 0.4845(6) 0.2385(7) -0.0279(2) 0.097 Uiso 1 d R .
H44C H 0.4496(6) 0.2739(7) -0.0393(2) 0.097 Uiso 1 d R .
O1W O 0.1549(4) -0.1457(4) -0.02264(11) 0.034(2) Uani 1 d . .
H1W H 0.2043(4) -0.1248(4) -0.02593(11) 0.050 Uiso 1 d R .
H2W H 0.1208(4) -0.1565(4) -0.03408(11) 0.050 Uiso 1 d R .
O15 O 0.3713(4) 0.0721(4) 0.02528(13) 0.049(2) Uani 1 d D .
C25 C 0.4156(11) 0.1296(7) 0.0380(3) 0.046(7) Uiso 0.50 d PD 1
H25A H 0.4520(11) 0.1631(7) 0.0293(3) 0.055 Uiso 0.50 calc PR 1
H25B H 0.3908(11) 0.1499(7) 0.0439(3) 0.055 Uiso 0.50 calc PR 1
C35 C 0.4424(17) 0.1077(10) 0.0544(5) 0.123(18) Uiso 0.50 d PD 1
H35A H 0.4401(17) 0.1271(10) 0.0678(5) 0.148 Uiso 0.50 calc PR 1
H35B H 0.4891(17) 0.1211(10) 0.0516(5) 0.148 Uiso 0.50 calc PR 1
C45 C 0.4013(13) 0.0350(9) 0.0550(3) 0.058(8) Uiso 0.50 d PD 1
H45A H 0.4286(13) 0.0147(9) 0.0584(3) 0.069 Uiso 0.50 calc PR 1
H45B H 0.3660(13) 0.0211(9) 0.0655(3) 0.069 Uiso 0.50 calc PR 1
C25' C 0.4379(8) 0.1286(8) 0.0290(4) 0.044(7) Uiso 0.50 d PD 2
H25C H 0.4663(8) 0.1371(8) 0.0167(4) 0.053 Uiso 0.50 calc PR 2
H25D H 0.4355(8) 0.1690(8) 0.0320(4) 0.053 Uiso 0.50 calc PR 2
C35' C 0.4648(13) 0.1111(9) 0.0468(4) 0.087(12) Uiso 0.50 d PD 2
H35C H 0.4523(13) 0.1239(9) 0.0599(4) 0.104 Uiso 0.50 calc PR 2
H35D H 0.5136(13) 0.1333(9) 0.0460(4) 0.104 Uiso 0.50 calc PR 2
C45' C 0.4349(11) 0.0386(10) 0.0454(5) 0.087(11) Uiso 0.50 d PD 2
H45C H 0.4644(11) 0.0268(10) 0.0378(5) 0.104 Uiso 0.50 calc PR 2
H45D H 0.4269(11) 0.0187(10) 0.0594(5) 0.104 Uiso 0.50 calc PR 2
C55 C 0.3727(7) 0.0152(6) 0.0344(2) 0.074(5) Uiso 1 d D .
H55A H 0.3273(7) -0.0233(6) 0.0353(2) 0.088 Uiso 0.50 calc PR 1
H55B H 0.3999(7) 0.0027(6) 0.0258(2) 0.088 Uiso 0.50 calc PR 1
H55C H 0.3351(7) -0.0082(6) 0.0441(2) 0.088 Uiso 0.50 calc PR 2
H55D H 0.3685(7) -0.0162(6) 0.0234(2) 0.088 Uiso 0.50 calc PR 2
O16 O 0.4097(7) 0.8785(7) 0.0269(2) 0.138(5) Uani 1 d D .
C26 C 0.3996(12) 0.8820(9) 0.0046(3) 0.148(9) Uiso 1 d D .
H26A H 0.3668(12) 0.8964(9) 0.0022(3) 0.178 Uiso 1 calc R .
H26B H 0.4418(12) 0.9145(9) -0.0020(3) 0.178 Uiso 1 calc R .
C36 C 0.3759(12) 0.8166(11) -0.0044(3) 0.171(11) Uiso 1 d D .
H36A H 0.3929(12) 0.8199(11) -0.0186(3) 0.205 Uiso 1 calc R .
H36B H 0.3270(12) 0.7908(11) -0.0046(3) 0.205 Uiso 1 calc R .
C46 C 0.4032(12) 0.7860(10) 0.0098(3) 0.155(9) Uiso 1 d D .
H46A H 0.3690(12) 0.7398(10) 0.0129(3) 0.186 Uiso 1 calc R .
H46B H 0.4412(12) 0.7854(10) 0.0032(3) 0.186 Uiso 1 calc R .
C56 C 0.4246(12) 0.8247(11) 0.0288(3) 0.156(10) Uiso 1 d D .
H56A H 0.4727(12) 0.8431(11) 0.0309(3) 0.187 Uiso 1 calc R .
H56B H 0.4009(12) 0.7965(11) 0.0408(3) 0.187 Uiso 1 calc R .
O17 O 0.1956(10) 0.3180(11) 0.0896(3) 0.092(7) Uiso 0.50 d PD -1
C27 C 0.2165(10) 0.2940(12) 0.0716(3) 0.163(10) Uiso 1 d D .
H27A H 0.1920(10) 0.2460(12) 0.0717(3) 0.195 Uiso 0.50 d PR 1
H27B H 0.2069(10) 0.3094(12) 0.0588(3) 0.195 Uiso 0.50 d PR 1
H27C H 0.1911(10) 0.2581(12) 0.0812(3) 0.195 Uiso 0.50 d PR 2
H27D H 0.2009(10) 0.2793(12) 0.0576(3) 0.195 Uiso 0.50 d PR 2
C37 C 0.2862(11) 0.3161(19) 0.0743(5) 0.250(18) Uiso 1 d D .
H37A H 0.2934(11) 0.2778(19) 0.0752(5) 0.300 Uiso 1 calc R .
H37B H 0.3125(11) 0.3447(19) 0.0627(5) 0.300 Uiso 1 calc R .

loop_
_atom_type_symbol
_atom_type_description
_atom_type_scat_dispersion_real
_atom_type_scat_dispersion_imag
_atom_type_scat_source
C C 0.0033 0.0016 'International Tables Vol C Tables 4.2.6.8 and 6.1.1.4'
H H 0.0000 0.0000 'International Tables Vol C Tables 4.2.6.8 and 6.1.1.4'
N N 0.0061 0.0033 'International Tables Vol C Tables 4.2.6.8 and 6.1.1.4'
O O 0.0106 0.0060 'International Tables Vol C Tables 4.2.6.8 and 6.1.1.4'
Co Co 0.3494 0.9721 'International Tables Vol C Tables 4.2.6.8 and 6.1.1.4'
Cl Cl 0.1484 0.1585 'International Tables Vol C Tables 4.2.6.8 and 6.1.1.4'

loop_
_geom_angle_atom_site_label_1
_geom_angle_atom_site_label_2
_geom_angle_atom_site_label_3
_geom_angle
_geom_angle_site_symmetry_1
_geom_angle_site_symmetry_3
O24 Co1 O13 178.3(3) 20 21
O24 Co1 O2R 92.9(3) 20 .
O13 Co1 O2R 88.7(3) 21 .
O24 Co1 O1R 90.7(3) 20 .
O13 Co1 O1R 90.2(3) 21 .
O2R Co1 O1R 79.3(3) . .
O24 Co1 O23 90.6(3) 20 .
O13 Co1 O23 88.3(3) 21 .
O2R Co1 O23 107.3(3) . .
O1R Co1 O23 173.1(3) . .
O24 Co1 O1W 88.9(3) 20 .
O13 Co1 O1W 89.6(3) 21 .
O2R Co1 O1W 173.2(3) . .
O1R Co1 O1W 94.1(3) . .
O23 Co1 O1W 79.2(3) . .
O14 Co2 O1R 99.6(3) . .
O14 Co2 O23 93.3(3) . 21
O1R Co2 O23 94.8(3) . 21
O14 Co2 O2R 176.5(3) . .
O1R Co2 O2R 79.3(3) . .
O23 Co2 O2R 90.0(3) 21 .
O14 Co2 O15 88.6(3) . .
O1R Co2 O15 93.0(3) . .
O23 Co2 O15 171.6(3) 21 .
O2R Co2 O15 88.2(3) . .
O14 Co2 O1W 90.2(3) . 21
O1R Co2 O1W 169.1(3) . 21
O23 Co2 O1W 79.7(3) 21 21
O2R Co2 O1W 91.3(3) . 21
O15 Co2 O1W 92.1(3) . 21
C21 N1R C61 115.5(11) . .
O1R C21 N1R 117.4(10) . .
O1R C21 C31 120.8(11) . .
N1R C21 C31 121.7(11) . .
C21 O1R Co2 133.3(7) . .
C21 O1R Co1 129.2(7) . .
Co2 O1R Co1 97.2(3) . .
C41 C31 C21 119.3(13) . .
C41 C31 H31 120.3(9) . .
C21 C31 H31 120.3(7) . .
C31 C41 C51 120.3(14) . .
C31 C41 H41 119.8(9) . .
C51 C41 H41 119.8(8) . .
C61 C51 C41 114.8(13) . .
C61 C51 H51 122.6(9) . .
C41 C51 H51 122.6(8) . .
C51 C61 N1R 128.0(14) . .
C51 C61 Cl1 118.2(12) . .
N1R C61 Cl1 113.7(11) . .
C62 N2R C22 116.5(11) . .
O2R C22 N2R 115.9(10) . .
O2R C22 C32 121.8(11) . .
N2R C22 C32 122.2(11) . .
C22 O2R Co1 134.9(7) . .
C22 O2R Co2 126.3(7) . .
Co1 O2R Co2 96.5(3) . .
C42 C32 C22 118.8(13) . .
C42 C32 H32 120.6(9) . .
C22 C32 H32 120.6(7) . .
C32 C42 C52 120.1(13) . .
C32 C42 H42 120.0(9) . .
C52 C42 H42 120.0(8) . .
C62 C52 C42 115.9(13) . .
C62 C52 H52 122.0(9) . .
C42 C52 H52 122.0(8) . .
N2R C62 C52 126.5(13) . .
N2R C62 Cl2 115.0(10) . .
C52 C62 Cl2 118.6(11) . .
C33 O13 Co1 132.7(8) . 20
C33 O23 Co2 125.8(8) . 20
C33 O23 Co1 131.0(8) . .
Co2 O23 Co1 97.6(3) 20 .
O13 C33 O23 126.2(12) . .
O13 C33 C43 114.4(11) . .
O23 C33 C43 119.3(11) . .
C33 C43 H43A 109.4(7) . .
C33 C43 H43B 109.5(7) . .
H43A C43 H43B 109.5 . .
C33 C43 H43C 109.5(7) . .
H43A C43 H43C 109.5 . .
H43B C43 H43C 109.5 . .
C34 O14 Co2 129.5(8) . .
C34 O24 Co1 132.6(8) . 21
O24 C34 O14 125.0(11) . .
O24 C34 C44 118.8(11) . .
O14 C34 C44 116.2(12) . .
C34 C44 H44A 109.5(8) . .
C34 C44 H44B 109.4(7) . .
H44A C44 H44B 109.5 . .
C34 C44 H44C 109.6(8) . .
H44A C44 H44C 109.4 . .
H44B C44 H44C 109.5 . .
Co1 O1W Co2 94.8(3) . 20
Co1 O1W H1W 85.9(2) . .
Co2 O1W H1W 142.6(2) 20 .
Co1 O1W H2W 130.4(2) . .
Co2 O1W H2W 86.2(2) 20 .
H1W O1W H2W 121.3 . .
C25 O15 C55 106.1(10) . .
C55 O15 C25' 104.7(10) . .
C25 O15 Co2 121.3(9) . .
C55 O15 Co2 129.7(7) . .
C25' O15 Co2 124.3(8) . .
C35 C25 O15 108.6(10) . .
C35 C25 H25A 110.0(18) . .
O15 C25 H25A 110.0(10) . .
C35 C25 H25B 109.9(20) . .
O15 C25 H25B 110.0(11) . .
H25A C25 H25B 108.4 . .
C25 C35 C45 106.1(10) . .
C25 C35 H35A 110.6(17) . .
C45 C35 H35A 110.6(17) . .
C25 C35 H35B 110.4(20) . .
C45 C35 H35B 110.4(20) . .
H35A C35 H35B 108.7 . .
C55 C45 C35 105.8(10) . .
C55 C45 H45A 110.6(11) . .
C35 C45 H45A 110.7(15) . .
C55 C45 H45B 110.6(12) . .
C35 C45 H45B 110.5(20) . .
H45A C45 H45B 108.7 . .
C35' C25' O15 106.7(11) . .
C35' C25' H25C 110.4(17) . .
O15 C25' H25C 110.4(11) . .
C35' C25' H25D 110.4(13) . .
O15 C25' H25D 110.4(10) . .
H25C C25' H25D 108.6 . .
C25' C35' C45' 104.6(10) . .
C25' C35' H35C 110.8(17) . .
C45' C35' H35C 110.9(19) . .
C25' C35' H35D 110.8(14) . .
C45' C35' H35D 110.8(15) . .
H35C C35' H35D 108.9 . .
C55 C45' C35' 105.6(9) . .
C55 C45' H45C 110.7(14) . .
C35' C45' H45C 110.7(19) . .
C55 C45' H45D 110.6(13) . .
C35' C45' H45D 110.6(16) . .
H45C C45' H45D 108.8 . .
C45' C55 O15 109.0(10) . .
C45 C55 O15 107.1(10) . .
C45 C55 H55A 110.3(11) . .
O15 C55 H55A 110.3(6) . .
C45 C55 H55B 110.3(12) . .
O15 C55 H55B 110.3(7) . .
H55A C55 H55B 108.5 . .
C45' C55 H55C 109.9(14) . .
O15 C55 H55C 109.9(7) . .
C45' C55 H55D 109.8(14) . .
O15 C55 H55D 109.9(6) . .
H55C C55 H55D 108.3 . .
C56 O16 C26 104.1(12) . .
C36 C26 O16 108.6(11) . .
C36 C26 H26A 110.0(12) . .
O16 C26 H26A 110.0(10) . .
C36 C26 H26B 110.0(13) . .
O16 C26 H26B 110.0(11) . .
H26A C26 H26B 108.3 . .
C26 C36 C46 103.2(10) . .
C26 C36 H36A 111.1(12) . .
C46 C36 H36A 111.1(12) . .
C26 C36 H36B 111.1(14) . .
C46 C36 H36B 111.1(14) . .
H36A C36 H36B 109.1 . .
C56 C46 C36 108.5(10) . .
C56 C46 H46A 110.0(14) . .
C36 C46 H46A 110.0(12) . .
C56 C46 H46B 110.0(14) . .
C36 C46 H46B 110.0(13) . .
H46A C46 H46B 108.4 . .
C46 C56 O16 107.7(12) . .
C46 C56 H56A 110.2(14) . .
O16 C56 H56A 110.2(12) . .
C46 C56 H56B 110.2(13) . .
O16 C56 H56B 110.1(12) . .
H56A C56 H56B 108.5 . .
C27 O17 C27 100.1(17) 17_554 .
C27 O17 H27C 122.1(18) 17_554 .
C27 O17 H27C 38.6(4) . .
O17 C27 C37 104.1(20) 17_554 .
O17 C27 O17 41.7(17) 17_554 .
C37 C27 O17 107.0(12) . .
O17 C27 H27A 142.0(11) 17_554 .
C37 C27 H27A 108.5(20) . .
O17 C27 H27A 108.5(14) . .
O17 C27 H27B 74.5(14) 17_554 .
C37 C27 H27B 113.3(20) . .
O17 C27 H27B 110.7(12) . .
H27A C27 H27B 108.6 . .
C37 C27 H27C 108.7(21) . .
C37 C27 H27D 113.2(13) . .
H27C C27 H27D 109.3 . .
C37 C37 C27 105.2(13) 17_554 .
C37 C37 H37A 110.7(27) 17_554 .
C27 C37 H37A 110.7(19) . .
C37 C37 H37B 110.7(34) 17_554 .
C27 C37 H37B 110.7(20) . .
H37A C37 H37B 108.8 . .

loop_
_geom_bond_atom_site_label_1
_geom_bond_atom_site_label_2
_geom_bond_distance
_geom_bond_site_symmetry_2
Co1 O24 2.036(8) 20
Co1 O13 2.062(8) 21
Co1 O2R 2.082(7) .
Co1 O1R 2.088(7) .
Co1 O23 2.130(7) .
Co1 O1W 2.151(7) .
Co2 O14 2.016(8) .
Co2 O1R 2.073(8) .
Co2 O23 2.092(7) 21
Co2 O2R 2.100(7) .
Co2 O15 2.108(8) .
Co2 O1W 2.166(7) 21
N1R C21 1.329(14) .
N1R C61 1.35(2) .
C21 O1R 1.326(13) .
C21 C31 1.41(2) .
C31 C41 1.36(2) .
C31 H31 0.94 .
C41 C51 1.40(2) .
C41 H41 0.94 .
C51 C61 1.35(2) .
C51 H51 0.94 .
C61 Cl1 1.75(2) .
N2R C62 1.31(2) .
N2R C22 1.353(14) .
C22 O2R 1.305(12) .
C22 C32 1.38(2) .
C32 C42 1.35(2) .
C32 H32 0.94 .
C42 C52 1.40(2) .
C42 H42 0.94 .
C52 C62 1.35(2) .
C52 H52 0.94 .
C62 Cl2 1.742(14) .
O13 C33 1.250(13) .
O13 Co1 2.062(8) 20
O23 C33 1.252(14) .
O23 Co2 2.092(7) 20
C33 C43 1.52(2) .
C43 H43A 0.97 .
C43 H43B 0.97 .
C43 H43C 0.97 .
O14 C34 1.266(14) .
O24 C34 1.243(14) .
O24 Co1 2.036(8) 21
C34 C44 1.52(2) .
C44 H44A 0.97 .
C44 H44B 0.97 .
C44 H44C 0.97 .
O1W Co2 2.166(7) 20
O1W H1W 1.01 .
O1W H2W 1.01 .
O15 C25 1.452(11) .
O15 C55 1.453(10) .
O15 C25' 1.456(11) .
C25 C35 1.437(13) .
C25 H25A 0.98 .
C25 H25B 0.98 .
C35 C45 1.46(2) .
C35 H35A 0.98 .
C35 H35B 0.98 .
C45 C55 1.444(12) .
C45 H45A 0.98 .
C45 H45B 0.98 .
C25' C35' 1.446(13) .
C25' H25C 0.98 .
C25' H25D 0.98 .
C35' C45' 1.46(2) .
C35' H35C 0.98 .
C35' H35D 0.98 .
C45' C55 1.442(13) .
C45' H45C 0.98 .
C45' H45D 0.98 .
C55 H55A 0.98 .
C55 H55B 0.98 .
C55 H55C 0.98 .
C55 H55D 0.98 .
O16 C56 1.451(11) .
O16 C26 1.455(11) .
C26 C36 1.444(13) .
C26 H26A 0.98 .
C26 H26B 0.98 .
C36 C46 1.47(2) .
C36 H36A 0.98 .
C36 H36B 0.98 .
C46 C56 1.444(13) .
C46 H46A 0.98 .
C46 H46B 0.98 .
C56 H56A 0.98 .
C56 H56B 0.98 .
O17 C27 1.38(3) 17_554
O17 C27 1.462(11) .
O17 H27C 1.44(3) .
C27 O17 1.38(3) 17_554
C27 C37 1.436(13) .
C27 H27A 0.96 .
C27 H27B 0.96 .
C27 H27C 0.96 .
C27 H27D 0.96 .
C37 C37 1.34(5) 17_554
C37 H37A 0.98 .
C37 H37B 0.98 .

loop_
_geom_torsion_atom_site_label_1
_geom_torsion_atom_site_label_2
_geom_torsion_atom_site_label_3
_geom_torsion_atom_site_label_4
_geom_torsion
_geom_torsion_site_symmetry_1
_geom_torsion_site_symmetry_4
C61 N1R C21 O1R 175.9(11) . .
C61 N1R C21 C31 -7.0(18) . .
N1R C21 O1R Co2 -172.0(7) . .
C31 C21 O1R Co2 10.9(17) . .
N1R C21 O1R Co1 15.1(15) . .
C31 C21 O1R Co1 -162.0(9) . .
O14 Co2 O1R C21 23.0(10) . .
O23 Co2 O1R C21 117.2(10) 21 .
O2R Co2 O1R C21 -153.7(10) . .
O15 Co2 O1R C21 -66.0(10) . .
O1W Co2 O1R C21 176.1(13) 21 .
O14 Co2 O1R Co1 -162.5(3) . .
O23 Co2 O1R Co1 -68.3(3) 21 .
O2R Co2 O1R Co1 20.8(3) . .
O15 Co2 O1R Co1 108.5(3) . .
O1W Co2 O1R Co1 -9.4(16) 21 .
O24 Co1 O1R C21 61.0(9) 20 .
O13 Co1 O1R C21 -117.5(9) 21 .
O2R Co1 O1R C21 153.8(9) . .
O23 Co1 O1R C21 -40.3(29) . .
O1W Co1 O1R C21 -27.9(9) . .
O24 Co1 O1R Co2 -113.8(3) 20 .
O13 Co1 O1R Co2 67.6(3) 21 .
O2R Co1 O1R Co2 -21.0(3) . .
O23 Co1 O1R Co2 144.8(24) . .
O1W Co1 O1R Co2 157.2(3) . .
O1R C21 C31 C41 -178.8(12) . .
N1R C21 C31 C41 4.2(20) . .
C21 C31 C41 C51 1.1(23) . .
C31 C41 C51 C61 -2.9(23) . .
C41 C51 C61 N1R -0.4(25) . .
C41 C51 C61 Cl1 -178.1(12) . .
C21 N1R C61 C51 5.3(23) . .
C21 N1R C61 Cl1 -176.8(9) . .
C62 N2R C22 O2R -178.9(12) . .
C62 N2R C22 C32 0.3(19) . .
N2R C22 O2R Co1 -162.7(8) . .
C32 C22 O2R Co1 18.1(17) . .
N2R C22 O2R Co2 38.5(14) . .
C32 C22 O2R Co2 -140.7(10) . .
O24 Co1 O2R C22 -52.1(10) 20 .
O13 Co1 O2R C22 127.3(10) 21 .
O1R Co1 O2R C22 -142.3(10) . .
O23 Co1 O2R C22 39.5(10) . .
O1W Co1 O2R C22 -157.3(22) . .
O24 Co1 O2R Co2 110.9(3) 20 .
O13 Co1 O2R Co2 -69.7(3) 21 .
O1R Co1 O2R Co2 20.7(3) . .
O23 Co1 O2R Co2 -157.6(3) . .
O1W Co1 O2R Co2 5.7(26) . .
O14 Co2 O2R C22 74.0(54) . .
O1R Co2 O2R C22 144.2(9) . .
O23 Co2 O2R C22 -120.9(9) 21 .
O15 Co2 O2R C22 50.9(9) . .
O1W Co2 O2R C22 -41.2(9) 21 .
O14 Co2 O2R Co1 -91.0(53) . .
O1R Co2 O2R Co1 -20.9(3) . .
O23 Co2 O2R Co1 74.0(3) 21 .
O15 Co2 O2R Co1 -114.2(3) . .
O1W Co2 O2R Co1 153.7(3) 21 .
O2R C22 C32 C42 -179.4(12) . .
N2R C22 C32 C42 1.4(20) . .
C22 C32 C42 C52 -1.8(22) . .
C32 C42 C52 C62 0.4(24) . .
C22 N2R C62 C52 -1.9(24) . .
C22 N2R C62 Cl2 178.9(10) . .
C42 C52 C62 N2R 1.5(27) . .
C42 C52 C62 Cl2 -179.3(12) . .
O24 Co1 O23 C33 139.9(10) 20 .
O13 Co1 O23 C33 -41.5(10) 21 .
O2R Co1 O23 C33 46.7(11) . .
O1R Co1 O23 C33 -118.7(24) . .
O1W Co1 O23 C33 -131.3(10) . .
O24 Co1 O23 Co2 -66.2(3) 20 20
O13 Co1 O23 Co2 112.5(3) 21 20
O2R Co1 O23 Co2 -159.4(3) . 20
O1R Co1 O23 Co2 35.2(26) . 20
O1W Co1 O23 Co2 22.6(3) . 20
Co1 O13 C33 O23 -5.1(20) 20 .
Co1 O13 C33 C43 172.0(8) 20 .
Co2 O23 C33 O13 0.7(18) 20 .
Co1 O23 C33 O13 148.3(9) . .
Co2 O23 C33 C43 -176.3(8) 20 .
Co1 O23 C33 C43 -28.8(17) . .
O1R Co2 O14 C34 131.2(10) . .
O23 Co2 O14 C34 35.8(10) 21 .
O2R Co2 O14 C34 -159.2(48) . .
O15 Co2 O14 C34 -136.0(10) . .
O1W Co2 O14 C34 -43.9(10) 21 .
Co1 O24 C34 O14 -3.8(19) 21 .
Co1 O24 C34 C44 175.3(8) 21 .
Co2 O14 C34 O24 5.0(19) . .
Co2 O14 C34 C44 -174.1(8) . .
O24 Co1 O1W Co2 69.2(3) 20 20
O13 Co1 O1W Co2 -110.0(3) 21 20
O2R Co1 O1W Co2 174.6(23) . 20
O1R Co1 O1W Co2 159.8(3) . 20
O23 Co1 O1W Co2 -21.7(3) . 20
O14 Co2 O15 C25 68.0(14) . .
O1R Co2 O15 C25 167.5(14) . .
O23 Co2 O15 C25 -35.3(27) 21 .
O2R Co2 O15 C25 -113.3(14) . .
O1W Co2 O15 C25 -22.1(14) 21 .
O14 Co2 O15 C55 -134.0(10) . .
O1R Co2 O15 C55 -34.5(10) . .
O23 Co2 O15 C55 122.7(20) 21 .
O2R Co2 O15 C55 44.6(10) . .
O1W Co2 O15 C55 135.9(10) 21 .
O14 Co2 O15 C25' 31.1(15) . .
O1R Co2 O15 C25' 130.6(14) . .
O23 Co2 O15 C25' -72.2(27) 21 .
O2R Co2 O15 C25' -150.3(14) . .
O1W Co2 O15 C25' -59.0(14) 21 .
C55 O15 C25 C35 -0.6(28) . .
C25' O15 C25 C35 -92.4(31) . .
Co2 O15 C25 C35 161.9(22) . .
O15 C25 C35 C45 -14.5(36) . .
C25 C35 C45 C55 24.1(35) . .
C25 O15 C25' C35' 73.3(24) . .
C55 O15 C25' C35' -23.7(23) . .
Co2 O15 C25' C35' 168.1(16) . .
O15 C25' C35' C45' 31.3(29) . .
C25' C35' C45' C55 -26.5(31) . .
C35' C45' C55 C45 -81.7(26) . .
C35' C45' C55 O15 12.2(28) . .
C35 C45 C55 C45' 74.6(24) . .
C35 C45 C55 O15 -24.7(26) . .
C25 O15 C55 C45' -25.3(22) . .
C25' O15 C55 C45' 6.8(23) . .
Co2 O15 C55 C45' 174.2(16) . .
C25 O15 C55 C45 15.7(20) . .
C25' O15 C55 C45 47.9(20) . .
Co2 O15 C55 C45 -144.8(13) . .
C56 O16 C26 C36 27.9(24) . .
O16 C26 C36 C46 -26.9(25) . .
C26 C36 C46 C56 15.5(28) . .
C36 C46 C56 O16 1.2(29) . .
C26 O16 C56 C46 -17.3(26) . .
C27 O17 C27 O17 -66.4(18) 17_554 17_554
C27 O17 C27 C37 26.0(25) 17_554 .
O17 C27 C37 C37 42.5(50) 17_554 17_554
O17 C27 C37 C37 -0.8(54) . 17_554
